data_2214952
loop_
_publ_author_name
'Zhang, Xiu-Ling'
'Qiu, Yu-E'
'Zhang, Cun-Lan'
'Xin, Bing-Wei'

_publ_section_title
(2,2'-Bipyridine-\k^2^<i>N</i>,<i>N</i>')bis(5-thioxo-1,5-dihydro-1,3,4-thiadiazole-3-thiolato-\k<i>S</i>)zinc(II)
_journal_coeditor_code AT2375
_journal_issue 9
_journal_name_full 'Acta Crystallographica Section E'
_journal_page_first m2381
_journal_page_last m2382
_journal_paper_doi 10.1107/S160053680704010X
_journal_volume 63
_journal_year 2007
_chemical_formula_iupac '[Zn (C2 H N2 S3)2 (C10 H8 N2)]'
_chemical_formula_moiety 'C14 H10 N6 S6 Zn'
_chemical_formula_sum 'C14 H10 N6 S6 Zn'
_chemical_formula_weight 520.01
_chemical_name_systematic
;
(2,2'-Bipyridine-\k^2^<i>N</i>,<i>N</i>')bis(5-thioxo-1,5-dihydro-1,3,4-
thiadiazole-3-thiolato-\kS)zinc(II)
;
_space_group_IT_number 15
_symmetry_cell_setting monoclinic
_symmetry_space_group_name_Hall '-C 2yc'
_symmetry_space_group_name_H-M 'C 1 2/c 1'
_atom_sites_solution_hydrogens geom
_atom_sites_solution_primary direct
_atom_sites_solution_secondary difmap
_cell_angle_alpha 90.00
_cell_angle_beta 94.459(5)
_cell_angle_gamma 90.00
_cell_formula_units_Z 4
_cell_length_a 16.265(5)
_cell_length_b 8.459(3)
_cell_length_c 15.140(5)
_cell_measurement_reflns_used 2398
_cell_measurement_temperature 293(2)
_cell_measurement_theta_max 27.1099
_cell_measurement_theta_min 2.5121
_cell_volume 2076.7(12)
_computing_cell_refinement 'SAINT (Bruker, 1998)'
_computing_data_collection 'SMART (Bruker, 1998)'
_computing_data_reduction 'SAINT (Bruker, 1998) and SHELXTL (Bruker, 1998)'
_computing_molecular_graphics 'SHELXTL (Bruker, 1998)'
_computing_publication_material 'SHELXTL (Sheldrick, 1997)'
_computing_structure_refinement 'SHELXL97 (Sheldrick, 1997)'
_computing_structure_solution 'SHELXS97 (Sheldrick, 1997)'
_diffrn_ambient_temperature 293(2)
_diffrn_measured_fraction_theta_full 0.997
_diffrn_measured_fraction_theta_max 0.997
_diffrn_measurement_device_type 'Bruker SMART 1000 CCD area-detector'
_diffrn_measurement_method '\f and \w'
_diffrn_radiation_monochromator graphite
_diffrn_radiation_source 'fine-focus sealed tube'
_diffrn_radiation_type MoK\a
_diffrn_radiation_wavelength 0.71073
_diffrn_reflns_av_R_equivalents 0.0247
_diffrn_reflns_av_sigmaI/netI 0.0272
_diffrn_reflns_limit_h_max 19
_diffrn_reflns_limit_h_min -18
_diffrn_reflns_limit_k_max 8
_diffrn_reflns_limit_k_min -10
_diffrn_reflns_limit_l_max 18
_diffrn_reflns_limit_l_min -12
_diffrn_reflns_number 5362
_diffrn_reflns_theta_full 25.49
_diffrn_reflns_theta_max 25.49
_diffrn_reflns_theta_min 2.51
_diffrn_standards_decay_% 0
_diffrn_standards_number 0
_exptl_absorpt_coefficient_mu 1.798
_exptl_absorpt_correction_T_max 1.0000
_exptl_absorpt_correction_T_min 0.8980
_exptl_absorpt_correction_type multi-scan
_exptl_absorpt_process_details '(SADABS; Bruker, 1998)'
_exptl_crystal_colour yellow
_exptl_crystal_density_diffrn 1.663
_exptl_crystal_density_method 'not measured'
_exptl_crystal_description Block
_exptl_crystal_F_000 1048
_exptl_crystal_size_max 0.20
_exptl_crystal_size_mid 0.20
_exptl_crystal_size_min 0.18
_refine_diff_density_max 0.234
_refine_diff_density_min -0.321
_refine_ls_extinction_method none
_refine_ls_goodness_of_fit_ref 1.016
_refine_ls_hydrogen_treatment mixed
_refine_ls_matrix_type full
_refine_ls_number_parameters 127
_refine_ls_number_reflns 1926
_refine_ls_number_restraints 1
_refine_ls_restrained_S_all 1.016
_refine_ls_R_factor_all 0.0418
_refine_ls_R_factor_gt 0.0275
_refine_ls_shift/su_max 0.000
_refine_ls_shift/su_mean 0.000
_refine_ls_structure_factor_coef Fsqd
_refine_ls_weighting_details 'calc w=1/[\s^2^(Fo^2^)+(0.0383P)^2^+0.8193P] where P=(Fo^2^+2Fc^2^)/3'
_refine_ls_weighting_scheme calc
_refine_ls_wR_factor_gt 0.0654
_refine_ls_wR_factor_ref 0.0721
_reflns_number_gt 1519
_reflns_number_total 1926
_reflns_threshold_expression I>2\s(I)
_cod_data_source_file at2375.cif
_cod_data_source_block I
_cod_original_cell_volume 2076.8(11)
_cod_original_sg_symbol_H-M 'C 2/c'
_cod_database_code 2214952
_cod_database_fobs_code 2214952

loop_
_symmetry_equiv_pos_as_xyz
'x, y, z'
'-x, y, -z+1/2'
'x+1/2, y+1/2, z'
'-x+1/2, y+1/2, -z+1/2'
'-x, -y, -z'
'x, -y, z-1/2'
'-x+1/2, -y+1/2, -z'
'x+1/2, -y+1/2, z-1/2'

loop_
_atom_site_type_symbol
_atom_site_label
_atom_site_fract_x
_atom_site_fract_y
_atom_site_fract_z
_atom_site_U_iso_or_equiv
_atom_site_adp_type
_atom_site_calc_flag
_atom_site_refinement_flags
_atom_site_occupancy
Zn Zn1 0.5000 0.57996(4) 0.7500 0.03989(14) Uani d S 1
S S1 0.49436(4) 0.21183(8) 0.51132(4) 0.04524(19) Uani d . 1
S S2 0.57283(4) 0.43839(8) 0.65050(5) 0.04630(19) Uani d . 1
S S3 0.33274(4) 0.09665(10) 0.41761(5) 0.0593(2) Uani d . 1
N N1 0.35803(12) 0.3258(2) 0.54091(13) 0.0417(5) Uani d D 1
N N2 0.41163(12) 0.4103(2) 0.59810(13) 0.0418(5) Uani d . 1
N N3 0.57461(13) 0.7660(3) 0.79288(14) 0.0479(5) Uani d . 1
C C1 0.38719(14) 0.2145(3) 0.48950(15) 0.0409(6) Uani d . 1
C C2 0.48732(14) 0.3636(3) 0.58965(15) 0.0372(5) Uani d . 1
C C3 0.54328(18) 0.9097(3) 0.77031(17) 0.0541(7) Uani d . 1
C C4 0.5915(3) 1.0451(4) 0.7835(2) 0.0848(13) Uani d . 1
H H4A 0.5696 1.1437 0.7679 0.102 Uiso calc R 1
C C5 0.6712(3) 1.0331(6) 0.8194(3) 0.1046(17) Uani d . 1
H H5A 0.7039 1.1228 0.8274 0.126 Uiso calc R 1
C C6 0.7020(2) 0.8877(5) 0.8433(2) 0.0919(13) Uani d . 1
H H6A 0.7556 0.8778 0.8687 0.110 Uiso calc R 1
C C7 0.65260(18) 0.7551(4) 0.8292(2) 0.0656(8) Uani d . 1
H H7A 0.6739 0.6563 0.8453 0.079 Uiso calc R 1
H H1 0.3047(7) 0.348(3) 0.5441(16) 0.046(7) Uiso d D 1

loop_
_atom_site_aniso_label
_atom_site_aniso_U_11
_atom_site_aniso_U_22
_atom_site_aniso_U_33
_atom_site_aniso_U_12
_atom_site_aniso_U_13
_atom_site_aniso_U_23
Zn1 0.0350(2) 0.0344(2) 0.0502(3) 0.000 0.00271(18) 0.000
S1 0.0391(4) 0.0501(4) 0.0471(4) 0.0024(3) 0.0076(3) -0.0099(3)
S2 0.0332(3) 0.0495(4) 0.0561(4) -0.0012(3) 0.0031(3) -0.0094(3)
S3 0.0474(4) 0.0766(5) 0.0535(4) -0.0024(4) 0.0024(3) -0.0284(4)
N1 0.0336(11) 0.0468(12) 0.0445(12) 0.0021(10) 0.0024(9) -0.0077(10)
N2 0.0384(11) 0.0428(12) 0.0439(12) -0.0014(9) 0.0023(9) -0.0082(9)
N3 0.0484(13) 0.0469(13) 0.0497(13) -0.0125(10) 0.0118(10) -0.0061(10)
C1 0.0392(13) 0.0466(14) 0.0375(13) -0.0013(11) 0.0065(10) -0.0026(11)
C2 0.0378(13) 0.0364(12) 0.0377(13) -0.0003(11) 0.0053(10) 0.0010(11)
C3 0.0796(19) 0.0387(14) 0.0485(16) -0.0105(13) 0.0337(15) -0.0096(12)
C4 0.143(4) 0.0446(17) 0.075(2) -0.034(2) 0.062(3) -0.0226(16)
C5 0.131(4) 0.096(3) 0.095(3) -0.075(3) 0.064(3) -0.054(3)
C6 0.072(2) 0.126(3) 0.081(3) -0.058(2) 0.026(2) -0.042(2)
C7 0.0495(17) 0.078(2) 0.070(2) -0.0203(16) 0.0100(15) -0.0136(17)

loop_
_atom_type_symbol
_atom_type_description
_atom_type_scat_dispersion_real
_atom_type_scat_dispersion_imag
_atom_type_scat_source
C C 0.0033 0.0016 'International Tables Vol C Tables 4.2.6.8 and 6.1.1.4'
H H 0.0000 0.0000 'International Tables Vol C Tables 4.2.6.8 and 6.1.1.4'
N N 0.0061 0.0033 'International Tables Vol C Tables 4.2.6.8 and 6.1.1.4'
Zn Zn 0.2839 1.4301 'International Tables Vol C Tables 4.2.6.8 and 6.1.1.4'
S S 0.1246 0.1234 'International Tables Vol C Tables 4.2.6.8 and 6.1.1.4'

loop_
_geom_angle_atom_site_label_1
_geom_angle_atom_site_label_2
_geom_angle_atom_site_label_3
_geom_angle_site_symmetry_1
_geom_angle_site_symmetry_3
_geom_angle
_geom_angle_publ_flag
N3 Zn1 N3 . 2_656 80.43(13) y
N3 Zn1 S2 . . 106.31(6) y
N3 Zn1 S2 2_656 . 120.49(6) y
N3 Zn1 S2 . 2_656 120.49(6) ?
N3 Zn1 S2 2_656 2_656 106.31(6) ?
S2 Zn1 S2 . 2_656 117.86(4) y
C1 S1 C2 . . 90.09(11) ?
C2 S2 Zn1 . . 96.01(8) y
C1 N1 N2 . . 119.8(2) ?
C1 N1 H1 . . 125.1(16) ?
N2 N1 H1 . . 115.1(16) ?
C2 N2 N1 . . 109.64(19) ?
C7 N3 C3 . . 119.3(2) ?
C7 N3 Zn1 . . 126.1(2) ?
C3 N3 Zn1 . . 113.94(18) ?
N1 C1 S3 . . 127.25(19) ?
N1 C1 S1 . . 107.09(17) ?
S3 C1 S1 . . 125.66(15) ?
N2 C2 S2 . . 124.21(18) ?
N2 C2 S1 . . 113.41(17) ?
S2 C2 S1 . . 122.36(14) ?
N3 C3 C4 . . 120.4(3) ?
N3 C3 C3 . 2_656 115.44(15) ?
C4 C3 C3 . 2_656 124.2(2) ?
C5 C4 C3 . . 120.0(4) ?
C5 C4 H4A . . 120.0 ?
C3 C4 H4A . . 120.0 ?
C6 C5 C4 . . 119.3(3) ?
C6 C5 H5A . . 120.4 ?
C4 C5 H5A . . 120.4 ?
C5 C6 C7 . . 119.4(4) ?
C5 C6 H6A . . 120.3 ?
C7 C6 H6A . . 120.3 ?
N3 C7 C6 . . 121.6(3) ?
N3 C7 H7A . . 119.2 ?
C6 C7 H7A . . 119.2 ?

loop_
_geom_bond_atom_site_label_1
_geom_bond_atom_site_label_2
_geom_bond_site_symmetry_2
_geom_bond_distance
_geom_bond_publ_flag
Zn1 N3 . 2.061(2) y
Zn1 N3 2_656 2.061(2) ?
Zn1 S2 . 2.3204(8) y
Zn1 S2 2_656 2.3204(8) ?
S1 C1 . 1.749(2) y
S1 C2 . 1.758(2) y
S2 C2 . 1.727(2) y
S3 C1 . 1.677(2) y
N1 C1 . 1.332(3) y
N1 N2 . 1.379(3) y
N1 H1 . 0.892(10) y
N2 C2 . 1.308(3) y
N3 C7 . 1.346(3) ?
N3 C3 . 1.351(3) ?
C3 C4 . 1.394(4) ?
C3 C3 2_656 1.492(6) ?
C4 C5 . 1.368(6) ?
C4 H4A . 0.9300 ?
C5 C6 . 1.366(6) ?
C5 H5A . 0.9300 ?
C6 C7 . 1.386(4) ?
C6 H6A . 0.9300 ?
C7 H7A . 0.9300 ?

loop_
_geom_hbond_atom_site_label_D
_geom_hbond_atom_site_label_H
_geom_hbond_atom_site_label_A
_geom_hbond_site_symmetry_A
_geom_hbond_distance_DH
_geom_hbond_distance_HA
_geom_hbond_distance_DA
_geom_hbond_angle_DHA
_geom_hbond_publ_flag
N1 H1 S3 7_556 0.892(10) 2.399(11) 3.280(2) 169(2) y

loop_
_geom_torsion_atom_site_label_1
_geom_torsion_atom_site_label_2
_geom_torsion_atom_site_label_3
_geom_torsion_atom_site_label_4
_geom_torsion_site_symmetry_1
_geom_torsion_site_symmetry_4
_geom_torsion
N3 Zn1 S2 C2 . . -152.67(11)
N3 Zn1 S2 C2 2_656 . -64.32(11)
S2 Zn1 S2 C2 2_656 . 68.51(8)
C1 N1 N2 C2 . . 1.1(3)
N3 Zn1 N3 C7 2_656 . -173.8(3)
S2 Zn1 N3 C7 . . -54.7(2)
S2 Zn1 N3 C7 2_656 . 82.8(2)
N3 Zn1 N3 C3 2_656 . -2.92(13)
S2 Zn1 N3 C3 . . 116.21(17)
S2 Zn1 N3 C3 2_656 . -106.29(17)
N2 N1 C1 S3 . . 178.57(18)
N2 N1 C1 S1 . . -0.9(3)
C2 S1 C1 N1 . . 0.40(18)
C2 S1 C1 S3 . . -179.12(18)
N1 N2 C2 S2 . . -179.18(17)
N1 N2 C2 S1 . . -0.7(2)
Zn1 S2 C2 N2 . . 10.1(2)
Zn1 S2 C2 S1 . . -168.23(13)
C1 S1 C2 N2 . . 0.18(19)
C1 S1 C2 S2 . . 178.71(16)
C7 N3 C3 C4 . . 0.8(4)
Zn1 N3 C3 C4 . . -170.8(2)
C7 N3 C3 C3 . 2_656 179.4(3)
Zn1 N3 C3 C3 . 2_656 7.8(3)
N3 C3 C4 C5 . . 0.1(4)
C3 C3 C4 C5 2_656 . -178.4(3)
C3 C4 C5 C6 . . -1.1(5)
C4 C5 C6 C7 . . 1.2(5)
C3 N3 C7 C6 . . -0.7(4)
Zn1 N3 C7 C6 . . 169.8(2)
C5 C6 C7 N3 . . -0.3(5)
